data_4082477
loop_
_publ_author_name
'Drinkel, Emma E.'
'Wu, Linglin'
'Linden, Anthony'
'Dorta, Reto'

_publ_section_title
;
 Synthesis, Structure, and Catalytic Studies of Palladium and Platinum
 Bis-Sulfoxide Complexes
;
_journal_issue 3
_journal_name_full Organometallics
_journal_page_first 627
_journal_paper_doi 10.1021/om4000067
_journal_volume 33
_journal_year 2014
_chemical_formula_moiety 'C34 H40 O2 Pt S2, C H2 Cl2'
_chemical_formula_sum 'C35 H42 Cl2 O2 Pt S2'
_chemical_formula_weight 824.74
_chemical_name_systematic
; 
 ? 
;
_space_group_IT_number 14
_symmetry_cell_setting monoclinic
_symmetry_Int_Tables_number 14
_symmetry_space_group_name_Hall '-P 2ybc'
_symmetry_space_group_name_H-M 'P 1 21/c 1'
_atom_sites_solution_hydrogens geom
_atom_sites_solution_primary direct
_atom_sites_solution_secondary difmap
_audit_creation_date 10-03-17
_audit_creation_method SHELXL-97
_cell_angle_alpha 90.00
_cell_angle_beta 100.4078(9)
_cell_angle_gamma 90.00
_cell_formula_units_Z 4
_cell_length_a 16.63117(16)
_cell_length_b 13.51188(11)
_cell_length_c 14.73229(12)
_cell_measurement_reflns_used 27838
_cell_measurement_temperature 100(1)
_cell_measurement_theta_max 30
_cell_measurement_theta_min 3
_cell_volume 3256.15(5)
_computing_cell_refinement 'CrysAlisPro, Version 1.171.33.55 (Agilent Technologies, 2010)'
_computing_data_collection 'CrysAlisPro, Version 1.171.33.55 (Agilent Technologies, 2010)'
_computing_data_reduction 'CrysAlisPro, Version 1.171.33.55 (Agilent Technologies, 2010)'
_computing_molecular_graphics 'ORTEPII (Johnson, 1976)'
_computing_publication_material 'SHELXL97 and PLATON (Spek, 2009)'
_computing_structure_refinement 'SHELXL97 (Sheldrick, 2008)'
_computing_structure_solution 'SHELXS97 (Sheldrick, 2008)'
_diffrn_ambient_temperature 100(1)
_diffrn_detector 'Atlas CCD camera on \k goniostat'
_diffrn_detector_area_resol_mean 10.3801
_diffrn_measured_fraction_theta_full 0.997
_diffrn_measured_fraction_theta_max 0.927
_diffrn_measurement_device_type 'Oxford Diffraction SuperNova, dual radiation diffractometer'
_diffrn_measurement_method '\w scans'
_diffrn_radiation_monochromator mirror
_diffrn_radiation_source 'SuperNova (Mo) X-ray Source'
_diffrn_radiation_type 'Mo K\a'
_diffrn_radiation_wavelength 0.71073
_diffrn_reflns_av_R_equivalents 0.0439
_diffrn_reflns_av_sigmaI/netI 0.0460
_diffrn_reflns_limit_h_max 22
_diffrn_reflns_limit_h_min -22
_diffrn_reflns_limit_k_max 18
_diffrn_reflns_limit_k_min -18
_diffrn_reflns_limit_l_max 18
_diffrn_reflns_limit_l_min -20
_diffrn_reflns_number 57536
_diffrn_reflns_theta_full 26.32
_diffrn_reflns_theta_max 29.54
_diffrn_reflns_theta_min 3.26
_diffrn_standards_decay_% 0
_diffrn_standards_number 0
_exptl_absorpt_coefficient_mu 4.613
_exptl_absorpt_correction_T_max 1.00000
_exptl_absorpt_correction_T_min 0.72736
_exptl_absorpt_correction_type multi-scan
_exptl_absorpt_process_details
;
Empirical absorption correction using spherical harmonics,
 implemented in SCALE3 ABSPACK scaling algorithm.
CrysAlisPro, Version 1.171.33.55 (Agilent Technologies, 2010)
;
_exptl_crystal_colour colourless
_exptl_crystal_density_diffrn 1.682
_exptl_crystal_density_method 'not measured'
_exptl_crystal_description prism
_exptl_crystal_F_000 1648
_exptl_crystal_size_max 0.15
_exptl_crystal_size_mid 0.10
_exptl_crystal_size_min 0.10
_refine_diff_density_max 1.798
_refine_diff_density_min -0.581
_refine_diff_density_rms 0.104
_refine_ls_extinction_method none
_refine_ls_goodness_of_fit_ref 0.931
_refine_ls_hydrogen_treatment constr
_refine_ls_matrix_type full
_refine_ls_number_parameters 381
_refine_ls_number_reflns 8443
_refine_ls_number_restraints 0
_refine_ls_restrained_S_all 0.931
_refine_ls_R_factor_all 0.0382
_refine_ls_R_factor_gt 0.0225
_refine_ls_shift/su_max 0.002
_refine_ls_shift/su_mean 0.000
_refine_ls_structure_factor_coef Fsqd
_refine_ls_weighting_details 'w=1/[\s^2^(Fo^2^)+(0.0250P)^2^] where P=(Fo^2^+2Fc^2^)/3'
_refine_ls_weighting_scheme calc
_refine_ls_wR_factor_gt 0.0464
_refine_ls_wR_factor_ref 0.0479
_reflns_number_gt 6383
_reflns_number_total 8443
_reflns_threshold_expression 'I > 2\s(I)'
_cod_data_source_file om4000067_si_001.cif
_cod_data_source_block 11b
_cod_database_code 4082477

loop_
_symmetry_equiv_pos_as_xyz
'x, y, z'
'-x, y+1/2, -z+1/2'
'-x, -y, -z'
'x, -y-1/2, z-1/2'

loop_
_atom_site_label
_atom_site_type_symbol
_atom_site_fract_x
_atom_site_fract_y
_atom_site_fract_z
_atom_site_U_iso_or_equiv
_atom_site_adp_type
_atom_site_occupancy
_atom_site_symmetry_multiplicity
_atom_site_calc_flag
_atom_site_refinement_flags
Pt1 Pt 0.203353(6) -0.016242(7) 0.718734(6) 0.01440(3) Uani 1 1 d .
S1 S 0.14517(4) 0.08598(4) 0.59930(4) 0.01396(13) Uani 1 1 d .
S2 S 0.33289(4) -0.02292(4) 0.68289(4) 0.01306(12) Uani 1 1 d .
O1 O 0.05542(10) 0.07838(12) 0.57080(12) 0.0182(4) Uani 1 1 d .
O2 O 0.40153(10) -0.04507(12) 0.75920(11) 0.0182(4) Uani 1 1 d .
C1 C 0.26430(15) 0.07369(16) 0.48379(16) 0.0122(5) Uani 1 1 d .
C2 C 0.18630(15) 0.05234(18) 0.49786(16) 0.0133(5) Uani 1 1 d .
C3 C 0.13390(16) -0.01224(17) 0.43893(17) 0.0159(5) Uani 1 1 d .
H3 H 0.0801 -0.0245 0.4496 0.019 Uiso 1 1 calc R
C4 C 0.16053(16) -0.05690(18) 0.36676(17) 0.0176(5) Uani 1 1 d .
H4 H 0.1260 -0.1027 0.3293 0.021 Uiso 1 1 calc R
C5 C 0.23882(16) -0.03581(17) 0.34707(17) 0.0162(5) Uani 1 1 d .
C6 C 0.26646(17) -0.07829(18) 0.26992(17) 0.0205(6) Uani 1 1 d .
H6 H 0.2327 -0.1242 0.2318 0.025 Uiso 1 1 calc R
C7 C 0.34090(17) -0.05389(19) 0.24994(17) 0.0211(6) Uani 1 1 d .
H7 H 0.3581 -0.0823 0.1976 0.025 Uiso 1 1 calc R
C8 C 0.39222(17) 0.01271(18) 0.30589(18) 0.0195(6) Uani 1 1 d .
H8 H 0.4441 0.0289 0.2915 0.023 Uiso 1 1 calc R
C9 C 0.36796(16) 0.05463(18) 0.38141(16) 0.0161(5) Uani 1 1 d .
H9 H 0.4035 0.0995 0.4188 0.019 Uiso 1 1 calc R
C10 C 0.29114(15) 0.03222(16) 0.40447(16) 0.0128(5) Uani 1 1 d .
C11 C 0.34042(16) -0.11215(17) 0.59147(17) 0.0149(5) Uani 1 1 d .
H11 H 0.2990 -0.0944 0.5358 0.018 Uiso 1 1 calc R
C12 C 0.42483(16) -0.10930(18) 0.56534(18) 0.0183(6) Uani 1 1 d .
H121 H 0.4668 -0.1262 0.6198 0.022 Uiso 1 1 calc R
H122 H 0.4363 -0.0417 0.5450 0.022 Uiso 1 1 calc R
C13 C 0.42911(17) -0.18289(18) 0.48764(19) 0.0225(6) Uani 1 1 d .
H131 H 0.3906 -0.1624 0.4315 0.027 Uiso 1 1 calc R
H132 H 0.4850 -0.1828 0.4731 0.027 Uiso 1 1 calc R
C14 C 0.40764(18) -0.28649(19) 0.51525(19) 0.0244(6) Uani 1 1 d .
H141 H 0.4496 -0.3098 0.5673 0.029 Uiso 1 1 calc R
H142 H 0.4074 -0.3322 0.4627 0.029 Uiso 1 1 calc R
C15 C 0.32376(17) -0.28780(18) 0.54378(18) 0.0205(6) Uani 1 1 d .
H151 H 0.3118 -0.3555 0.5633 0.025 Uiso 1 1 calc R
H152 H 0.2814 -0.2697 0.4902 0.025 Uiso 1 1 calc R
C16 C 0.32044(17) -0.21504(17) 0.62348(17) 0.0181(6) Uani 1 1 d .
H161 H 0.2653 -0.2155 0.6398 0.022 Uiso 1 1 calc R
H162 H 0.3606 -0.2345 0.6786 0.022 Uiso 1 1 calc R
C17 C 0.32342(15) 0.13375(17) 0.55131(16) 0.0117(5) Uani 1 1 d .
C18 C 0.35888(15) 0.09530(17) 0.63645(16) 0.0122(5) Uani 1 1 d .
C19 C 0.41413(15) 0.15193(18) 0.70009(17) 0.0161(5) Uani 1 1 d .
H19 H 0.4380 0.1243 0.7580 0.019 Uiso 1 1 calc R
C20 C 0.43330(15) 0.24638(18) 0.67847(17) 0.0169(5) Uani 1 1 d .
H20 H 0.4704 0.2839 0.7218 0.020 Uiso 1 1 calc R
C21 C 0.39888(15) 0.28901(17) 0.59276(17) 0.0146(5) Uani 1 1 d .
C22 C 0.41952(16) 0.38661(18) 0.56836(19) 0.0204(6) Uani 1 1 d .
H22 H 0.4569 0.4247 0.6109 0.024 Uiso 1 1 calc R
C23 C 0.38649(17) 0.42572(19) 0.48523(19) 0.0224(6) Uani 1 1 d .
H23 H 0.4005 0.4911 0.4701 0.027 Uiso 1 1 calc R
C24 C 0.33125(16) 0.36971(18) 0.42100(18) 0.0200(6) Uani 1 1 d .
H24 H 0.3078 0.3980 0.3633 0.024 Uiso 1 1 calc R
C25 C 0.31140(15) 0.27577(18) 0.44111(17) 0.0156(5) Uani 1 1 d .
H25 H 0.2750 0.2388 0.3966 0.019 Uiso 1 1 calc R
C26 C 0.34409(15) 0.23176(17) 0.52754(17) 0.0133(5) Uani 1 1 d .
C27 C 0.16673(16) 0.21685(17) 0.61954(17) 0.0158(5) Uani 1 1 d .
H27 H 0.2272 0.2266 0.6369 0.019 Uiso 1 1 calc R
C28 C 0.13414(17) 0.27930(18) 0.53499(18) 0.0203(6) Uani 1 1 d .
H281 H 0.0748 0.2672 0.5153 0.024 Uiso 1 1 calc R
H282 H 0.1620 0.2605 0.4836 0.024 Uiso 1 1 calc R
C29 C 0.14907(18) 0.38922(19) 0.55789(19) 0.0254(6) Uani 1 1 d .
H291 H 0.2086 0.4020 0.5730 0.031 Uiso 1 1 calc R
H292 H 0.1260 0.4298 0.5034 0.031 Uiso 1 1 calc R
C30 C 0.10936(18) 0.4189(2) 0.6396(2) 0.0292(7) Uani 1 1 d .
H301 H 0.1216 0.4893 0.6550 0.035 Uiso 1 1 calc R
H302 H 0.0493 0.4117 0.6224 0.035 Uiso 1 1 calc R
C31 C 0.14062(19) 0.3549(2) 0.7236(2) 0.0285(7) Uani 1 1 d .
H311 H 0.1121 0.3734 0.7746 0.034 Uiso 1 1 calc R
H312 H 0.1998 0.3670 0.7445 0.034 Uiso 1 1 calc R
C32 C 0.12644(17) 0.24497(19) 0.70118(18) 0.0223(6) Uani 1 1 d .
H321 H 0.1498 0.2046 0.7556 0.027 Uiso 1 1 calc R
H322 H 0.0670 0.2314 0.6859 0.027 Uiso 1 1 calc R
C33 C 0.09295(17) -0.0168(2) 0.76501(19) 0.0261(6) Uani 1 1 d .
H331 H 0.0939 0.0339 0.8128 0.039 Uiso 1 1 calc R
H332 H 0.0842 -0.0819 0.7908 0.039 Uiso 1 1 calc R
H333 H 0.0485 -0.0025 0.7133 0.039 Uiso 1 1 calc R
C34 C 0.24002(17) -0.1140(2) 0.82617(18) 0.0235(6) Uani 1 1 d .
H341 H 0.2296 -0.0849 0.8838 0.035 Uiso 1 1 calc R
H342 H 0.2986 -0.1275 0.8316 0.035 Uiso 1 1 calc R
H343 H 0.2093 -0.1759 0.8140 0.035 Uiso 1 1 calc R
Cl1 Cl 0.10615(5) 0.78232(6) 0.00255(6) 0.0412(2) Uani 1 1 d .
Cl2 Cl 0.03501(5) 0.77898(6) 0.16899(5) 0.0415(2) Uani 1 1 d .
C35 C 0.07262(18) 0.7068(2) 0.08631(19) 0.0263(6) Uani 1 1 d .
H351 H 0.0290 0.6620 0.0556 0.032 Uiso 1 1 calc R
H352 H 0.1187 0.6657 0.1175 0.032 Uiso 1 1 calc R

loop_
_atom_site_aniso_label
_atom_site_aniso_U_11
_atom_site_aniso_U_22
_atom_site_aniso_U_33
_atom_site_aniso_U_23
_atom_site_aniso_U_13
_atom_site_aniso_U_12
Pt1 0.01642(6) 0.01591(5) 0.01106(5) 0.00054(4) 0.00297(4) -0.00145(4)
S1 0.0129(3) 0.0156(3) 0.0132(3) -0.0007(2) 0.0019(3) -0.0009(2)
S2 0.0147(3) 0.0127(3) 0.0109(3) 0.0008(2) 0.0002(2) -0.0004(2)
O1 0.0120(10) 0.0216(10) 0.0208(10) -0.0012(7) 0.0026(8) -0.0025(7)
O2 0.0176(10) 0.0201(9) 0.0143(9) 0.0020(7) -0.0040(8) 0.0012(7)
C1 0.0168(14) 0.0070(12) 0.0115(12) 0.0008(9) -0.0008(11) -0.0002(10)
C2 0.0160(14) 0.0129(12) 0.0101(11) 0.0025(9) 0.0001(10) 0.0013(10)
C3 0.0151(13) 0.0171(13) 0.0148(12) 0.0017(10) 0.0011(11) -0.0032(11)
C4 0.0189(14) 0.0156(13) 0.0155(13) -0.0011(10) -0.0040(11) -0.0053(11)
C5 0.0217(15) 0.0117(14) 0.0138(12) 0.0003(9) -0.0006(11) -0.0011(10)
C6 0.0281(16) 0.0158(14) 0.0169(13) -0.0051(10) 0.0018(12) -0.0018(11)
C7 0.0293(16) 0.0215(14) 0.0133(13) -0.0063(11) 0.0060(12) -0.0008(12)
C8 0.0219(14) 0.0192(13) 0.0191(13) -0.0017(10) 0.0082(12) -0.0001(11)
C9 0.0192(14) 0.0146(12) 0.0140(12) -0.0016(10) 0.0017(11) -0.0018(11)
C10 0.0163(13) 0.0108(13) 0.0098(11) 0.0020(9) -0.0014(10) 0.0022(10)
C11 0.0179(14) 0.0147(13) 0.0117(12) -0.0032(9) 0.0018(11) 0.0001(10)
C12 0.0155(14) 0.0186(14) 0.0208(14) -0.0032(10) 0.0034(12) -0.0000(11)
C13 0.0201(15) 0.0223(15) 0.0254(15) -0.0054(11) 0.0045(12) 0.0034(11)
C14 0.0278(17) 0.0185(14) 0.0244(15) -0.0038(11) -0.0015(13) 0.0069(12)
C15 0.0263(16) 0.0139(13) 0.0180(13) 0.0005(10) -0.0052(12) -0.0010(11)
C16 0.0216(15) 0.0153(13) 0.0156(13) 0.0009(10) -0.0013(12) -0.0013(11)
C17 0.0110(13) 0.0122(12) 0.0123(12) -0.0020(9) 0.0035(10) 0.0009(10)
C18 0.0112(13) 0.0131(12) 0.0128(12) -0.0021(9) 0.0029(11) -0.0003(10)
C19 0.0164(14) 0.0211(14) 0.0102(12) -0.0011(10) 0.0007(11) 0.0012(11)
C20 0.0153(14) 0.0177(13) 0.0172(13) -0.0058(10) 0.0018(11) -0.0026(11)
C21 0.0133(14) 0.0150(13) 0.0166(13) -0.0042(10) 0.0055(11) -0.0011(10)
C22 0.0196(15) 0.0174(14) 0.0253(15) -0.0095(11) 0.0071(12) -0.0059(11)
C23 0.0278(16) 0.0135(14) 0.0289(15) 0.0003(11) 0.0132(13) -0.0033(11)
C24 0.0249(16) 0.0192(14) 0.0170(13) 0.0033(10) 0.0067(12) 0.0027(11)
C25 0.0135(14) 0.0175(13) 0.0155(13) -0.0020(10) 0.0018(11) 0.0010(10)
C26 0.0129(14) 0.0125(12) 0.0153(12) -0.0021(9) 0.0051(11) 0.0009(10)
C27 0.0139(14) 0.0141(13) 0.0190(13) -0.0029(10) 0.0020(11) -0.0011(10)
C28 0.0206(16) 0.0188(14) 0.0204(14) -0.0003(10) 0.0013(12) 0.0013(11)
C29 0.0268(17) 0.0180(14) 0.0298(16) 0.0015(11) 0.0007(14) 0.0020(12)
C30 0.0263(17) 0.0198(15) 0.0404(18) -0.0076(12) 0.0027(14) 0.0034(12)
C31 0.0341(19) 0.0228(15) 0.0298(16) -0.0108(12) 0.0087(14) -0.0014(13)
C32 0.0223(16) 0.0247(15) 0.0208(14) -0.0060(11) 0.0058(12) -0.0008(12)
C33 0.0251(16) 0.0345(16) 0.0226(14) 0.0052(12) 0.0151(13) 0.0019(13)
C34 0.0274(17) 0.0265(15) 0.0168(14) 0.0107(11) 0.0048(13) 0.0004(12)
Cl1 0.0297(5) 0.0467(5) 0.0499(5) 0.0128(4) 0.0147(4) 0.0053(4)
Cl2 0.0442(5) 0.0488(5) 0.0310(4) -0.0145(4) 0.0051(4) -0.0004(4)
C35 0.0251(17) 0.0265(15) 0.0278(16) -0.0027(12) 0.0060(13) 0.0026(12)

loop_
_atom_type_symbol
_atom_type_description
_atom_type_number_in_cell
_atom_type_scat_dispersion_real
_atom_type_scat_dispersion_imag
_atom_type_scat_source
C C 140 0.0033 0.0016
; International Tables for Crystallography (1992). 
Vol. C, Tables 4.2.6.8 and 6.1.1.4
;
H H 168 0.0000 0.0000
; International Tables for Crystallography (1992). 
Vol. C, Tables 4.2.6.8 and 6.1.1.4
;
Cl Cl 8 0.1484 0.1585
; International Tables for Crystallography (1992). 
Vol. C, Tables 4.2.6.8 and 6.1.1.4
;
O O 8 0.0106 0.0060
; International Tables for Crystallography (1992). 
Vol. C, Tables 4.2.6.8 and 6.1.1.4
;
Pt Pt 4 -1.7033 8.3905
; International Tables for Crystallography (1992). 
Vol. C, Tables 4.2.6.8 and 6.1.1.4
;
S S 8 0.1246 0.1234
; International Tables for Crystallography (1992). 
Vol. C, Tables 4.2.6.8 and 6.1.1.4
;

loop_
_geom_angle_atom_site_label_1
_geom_angle_atom_site_label_2
_geom_angle_atom_site_label_3
_geom_angle
C34 Pt1 C33 84.39(11)
C34 Pt1 S1 172.47(8)
C33 Pt1 S1 88.77(8)
C34 Pt1 S2 89.53(8)
C33 Pt1 S2 173.63(8)
S1 Pt1 S2 97.41(2)
O1 S1 C2 105.11(11)
O1 S1 C27 105.84(11)
C2 S1 C27 106.66(11)
O1 S1 Pt1 115.95(7)
C2 S1 Pt1 108.07(8)
C27 S1 Pt1 114.46(8)
O2 S2 C18 105.06(11)
O2 S2 C11 106.25(11)
C18 S2 C11 104.44(11)
O2 S2 Pt1 117.19(7)
C18 S2 Pt1 110.25(8)
C11 S2 Pt1 112.63(8)
C2 C1 C10 118.6(2)
C2 C1 C17 122.2(2)
C10 C1 C17 119.1(2)
C1 C2 C3 121.9(2)
C1 C2 S1 125.23(18)
C3 C2 S1 112.25(18)
C4 C3 C2 120.0(2)
C4 C3 H3 120.0
C2 C3 H3 120.0
C3 C4 C5 120.8(2)
C3 C4 H4 119.6
C5 C4 H4 119.6
C4 C5 C6 121.7(2)
C4 C5 C10 119.5(2)
C6 C5 C10 118.8(2)
C7 C6 C5 120.8(2)
C7 C6 H6 119.6
C5 C6 H6 119.6
C6 C7 C8 120.6(2)
C6 C7 H7 119.7
C8 C7 H7 119.7
C9 C8 C7 120.3(2)
C9 C8 H8 119.8
C7 C8 H8 119.8
C8 C9 C10 121.2(2)
C8 C9 H9 119.4
C10 C9 H9 119.4
C9 C10 C5 118.3(2)
C9 C10 C1 122.6(2)
C5 C10 C1 119.0(2)
C12 C11 C16 111.4(2)
C12 C11 S2 111.02(17)
C16 C11 S2 109.02(16)
C12 C11 H11 108.5
C16 C11 H11 108.5
S2 C11 H11 108.5
C11 C12 C13 110.1(2)
C11 C12 H121 109.6
C13 C12 H121 109.6
C11 C12 H122 109.6
C13 C12 H122 109.6
H121 C12 H122 108.2
C14 C13 C12 110.8(2)
C14 C13 H131 109.5
C12 C13 H131 109.5
C14 C13 H132 109.5
C12 C13 H132 109.5
H131 C13 H132 108.1
C13 C14 C15 110.8(2)
C13 C14 H141 109.5
C15 C14 H141 109.5
C13 C14 H142 109.5
C15 C14 H142 109.5
H141 C14 H142 108.1
C14 C15 C16 111.3(2)
C14 C15 H151 109.4
C16 C15 H151 109.4
C14 C15 H152 109.4
C16 C15 H152 109.4
H151 C15 H152 108.0
C11 C16 C15 107.9(2)
C11 C16 H161 110.1
C15 C16 H161 110.1
C11 C16 H162 110.1
C15 C16 H162 110.1
H161 C16 H162 108.4
C18 C17 C26 119.2(2)
C18 C17 C1 121.1(2)
C26 C17 C1 119.7(2)
C17 C18 C19 121.1(2)
C17 C18 S2 125.27(18)
C19 C18 S2 113.32(17)
C20 C19 C18 120.1(2)
C20 C19 H19 119.9
C18 C19 H19 119.9
C19 C20 C21 121.0(2)
C19 C20 H20 119.5
C21 C20 H20 119.5
C20 C21 C22 121.7(2)
C20 C21 C26 119.2(2)
C22 C21 C26 119.0(2)
C23 C22 C21 120.8(2)
C23 C22 H22 119.6
C21 C22 H22 119.6
C22 C23 C24 120.3(2)
C22 C23 H23 119.9
C24 C23 H23 119.9
C25 C24 C23 120.6(2)
C25 C24 H24 119.7
C23 C24 H24 119.7
C24 C25 C26 121.2(2)
C24 C25 H25 119.4
C26 C25 H25 119.4
C25 C26 C21 118.1(2)
C25 C26 C17 122.5(2)
C21 C26 C17 119.4(2)
C28 C27 C32 111.4(2)
C28 C27 S1 112.01(17)
C32 C27 S1 105.64(17)
C28 C27 H27 109.2
C32 C27 H27 109.2
S1 C27 H27 109.2
C27 C28 C29 109.7(2)
C27 C28 H281 109.7
C29 C28 H281 109.7
C27 C28 H282 109.7
C29 C28 H282 109.7
H281 C28 H282 108.2
C30 C29 C28 110.6(2)
C30 C29 H291 109.5
C28 C29 H291 109.5
C30 C29 H292 109.5
C28 C29 H292 109.5
H291 C29 H292 108.1
C31 C30 C29 111.0(2)
C31 C30 H301 109.4
C29 C30 H301 109.4
C31 C30 H302 109.4
C29 C30 H302 109.4
H301 C30 H302 108.0
C30 C31 C32 111.0(2)
C30 C31 H311 109.4
C32 C31 H311 109.4
C30 C31 H312 109.4
C32 C31 H312 109.4
H311 C31 H312 108.0
C27 C32 C31 109.8(2)
C27 C32 H321 109.7
C31 C32 H321 109.7
C27 C32 H322 109.7
C31 C32 H322 109.7
H321 C32 H322 108.2
Pt1 C33 H331 109.5
Pt1 C33 H332 109.5
H331 C33 H332 109.5
Pt1 C33 H333 109.5
H331 C33 H333 109.5
H332 C33 H333 109.5
Pt1 C34 H341 109.5
Pt1 C34 H342 109.5
H341 C34 H342 109.5
Pt1 C34 H343 109.5
H341 C34 H343 109.5
H342 C34 H343 109.5
Cl2 C35 Cl1 111.10(15)
Cl2 C35 H351 109.4
Cl1 C35 H351 109.4
Cl2 C35 H352 109.4
Cl1 C35 H352 109.4
H351 C35 H352 108.0

loop_
_geom_bond_atom_site_label_1
_geom_bond_atom_site_label_2
_geom_bond_distance
Pt1 C34 2.067(2)
Pt1 C33 2.071(3)
Pt1 S1 2.3075(6)
Pt1 S2 2.3107(6)
S1 O1 1.4793(17)
S1 C2 1.810(2)
S1 C27 1.818(2)
S2 O2 1.4809(17)
S2 C18 1.820(2)
S2 C11 1.829(2)
C1 C2 1.381(3)
C1 C10 1.438(3)
C1 C17 1.504(3)
C2 C3 1.415(3)
C3 C4 1.364(3)
C3 H3 0.9500
C4 C5 1.413(4)
C4 H4 0.9500
C5 C6 1.422(3)
C5 C10 1.432(3)
C6 C7 1.364(4)
C6 H6 0.9500
C7 C8 1.401(4)
C7 H7 0.9500
C8 C9 1.372(3)
C8 H8 0.9500
C9 C10 1.413(3)
C9 H9 0.9500
C11 C12 1.522(3)
C11 C16 1.524(3)
C11 H11 1.0000
C12 C13 1.528(3)
C12 H121 0.9900
C12 H122 0.9900
C13 C14 1.518(4)
C13 H131 0.9900
C13 H132 0.9900
C14 C15 1.528(4)
C14 H141 0.9900
C14 H142 0.9900
C15 C16 1.540(3)
C15 H151 0.9900
C15 H152 0.9900
C16 H161 0.9900
C16 H162 0.9900
C17 C18 1.387(3)
C17 C26 1.428(3)
C18 C19 1.413(3)
C19 C20 1.367(3)
C19 H19 0.9500
C20 C21 1.412(3)
C20 H20 0.9500
C21 C22 1.425(3)
C21 C26 1.427(3)
C22 C23 1.356(4)
C22 H22 0.9500
C23 C24 1.414(4)
C23 H23 0.9500
C24 C25 1.358(3)
C24 H24 0.9500
C25 C26 1.421(3)
C25 H25 0.9500
C27 C28 1.521(3)
C27 C32 1.527(3)
C27 H27 1.0000
C28 C29 1.533(4)
C28 H281 0.9900
C28 H282 0.9900
C29 C30 1.527(4)
C29 H291 0.9900
C29 H292 0.9900
C30 C31 1.523(4)
C30 H301 0.9900
C30 H302 0.9900
C31 C32 1.530(4)
C31 H311 0.9900
C31 H312 0.9900
C32 H321 0.9900
C32 H322 0.9900
C33 H331 0.9800
C33 H332 0.9800
C33 H333 0.9800
C34 H341 0.9800
C34 H342 0.9800
C34 H343 0.9800
Cl1 C35 1.767(3)
Cl2 C35 1.761(3)
C35 H351 0.9900
C35 H352 0.9900

loop_
_geom_torsion_atom_site_label_1
_geom_torsion_atom_site_label_2
_geom_torsion_atom_site_label_3
_geom_torsion_atom_site_label_4
_geom_torsion
C33 Pt1 S1 O1 -26.21(11)
S2 Pt1 S1 O1 155.37(8)
C33 Pt1 S1 C2 -143.84(12)
S2 Pt1 S1 C2 37.75(9)
C33 Pt1 S1 C27 97.49(12)
S2 Pt1 S1 C27 -80.93(9)
C34 Pt1 S2 O2 -27.77(11)
S1 Pt1 S2 O2 155.17(8)
C34 Pt1 S2 C18 -147.83(11)
S1 Pt1 S2 C18 35.10(8)
C34 Pt1 S2 C11 95.95(12)
S1 Pt1 S2 C11 -81.11(9)
C10 C1 C2 C3 2.8(3)
C17 C1 C2 C3 -173.6(2)
C10 C1 C2 S1 172.95(17)
C17 C1 C2 S1 -3.4(3)
O1 S1 C2 C1 161.7(2)
C27 S1 C2 C1 49.6(2)
Pt1 S1 C2 C1 -73.9(2)
O1 S1 C2 C3 -27.3(2)
C27 S1 C2 C3 -139.41(18)
Pt1 S1 C2 C3 97.07(17)
C1 C2 C3 C4 1.2(4)
S1 C2 C3 C4 -170.06(19)
C2 C3 C4 C5 -3.1(4)
C3 C4 C5 C6 -177.3(2)
C3 C4 C5 C10 0.9(4)
C4 C5 C6 C7 177.3(2)
C10 C5 C6 C7 -0.9(4)
C5 C6 C7 C8 0.8(4)
C6 C7 C8 C9 -0.3(4)
C7 C8 C9 C10 -0.2(4)
C8 C9 C10 C5 0.1(4)
C8 C9 C10 C1 179.1(2)
C4 C5 C10 C9 -177.8(2)
C6 C5 C10 C9 0.4(3)
C4 C5 C10 C1 3.2(3)
C6 C5 C10 C1 -178.6(2)
C2 C1 C10 C9 176.1(2)
C17 C1 C10 C9 -7.4(3)
C2 C1 C10 C5 -4.9(3)
C17 C1 C10 C5 171.6(2)
O2 S2 C11 C12 -54.30(19)
C18 S2 C11 C12 56.5(2)
Pt1 S2 C11 C12 176.11(15)
O2 S2 C11 C16 68.73(19)
C18 S2 C11 C16 179.50(17)
Pt1 S2 C11 C16 -60.86(19)
C16 C11 C12 C13 59.5(3)
S2 C11 C12 C13 -178.87(17)
C11 C12 C13 C14 -56.5(3)
C12 C13 C14 C15 55.7(3)
C13 C14 C15 C16 -57.3(3)
C12 C11 C16 C15 -59.5(3)
S2 C11 C16 C15 177.69(18)
C14 C15 C16 C11 58.2(3)
C2 C1 C17 C18 71.3(3)
C10 C1 C17 C18 -105.0(3)
C2 C1 C17 C26 -109.1(3)
C10 C1 C17 C26 74.5(3)
C26 C17 C18 C19 0.8(3)
C1 C17 C18 C19 -179.7(2)
C26 C17 C18 S2 173.91(17)
C1 C17 C18 S2 -6.5(3)
O2 S2 C18 C17 163.5(2)
C11 S2 C18 C17 51.8(2)
Pt1 S2 C18 C17 -69.4(2)
O2 S2 C18 C19 -22.9(2)
C11 S2 C18 C19 -134.56(18)
Pt1 S2 C18 C19 104.21(17)
C17 C18 C19 C20 0.2(4)
S2 C18 C19 C20 -173.67(19)
C18 C19 C20 C21 -0.2(4)
C19 C20 C21 C22 -178.7(2)
C19 C20 C21 C26 -0.8(4)
C20 C21 C22 C23 179.2(2)
C26 C21 C22 C23 1.4(4)
C21 C22 C23 C24 -0.4(4)
C22 C23 C24 C25 -0.9(4)
C23 C24 C25 C26 1.2(4)
C24 C25 C26 C21 -0.3(4)
C24 C25 C26 C17 179.0(2)
C20 C21 C26 C25 -178.9(2)
C22 C21 C26 C25 -1.0(3)
C20 C21 C26 C17 1.8(3)
C22 C21 C26 C17 179.7(2)
C18 C17 C26 C25 178.9(2)
C1 C17 C26 C25 -0.6(3)
C18 C17 C26 C21 -1.8(3)
C1 C17 C26 C21 178.7(2)
O1 S1 C27 C28 -56.8(2)
C2 S1 C27 C28 54.8(2)
Pt1 S1 C27 C28 174.24(15)
O1 S1 C27 C32 64.65(19)
C2 S1 C27 C32 176.23(17)
Pt1 S1 C27 C32 -64.31(18)
C32 C27 C28 C29 58.3(3)
S1 C27 C28 C29 176.35(18)
C27 C28 C29 C30 -57.2(3)
C28 C29 C30 C31 56.7(3)
C29 C30 C31 C32 -56.4(3)
C28 C27 C32 C31 -57.8(3)
S1 C27 C32 C31 -179.63(19)
C30 C31 C32 C27 56.3(3)
